data_7058001
loop_
_publ_author_name
'Achar, Gautam'
'C. R., Shahini'
'Patil, Siddappa A.'
'Ma\/lecki, Jan Grzegorz'
'Budagumpi, Srinivasa'

_publ_section_title
;
 Coumarin-substituted 1,2,4-triazole-derived silver(i) and gold(i)
 complexes: synthesis, characterization and anticancer studies
;
_journal_issue 3
_journal_name_full 'New Journal of Chemistry'
_journal_page_first 1216
_journal_paper_doi 10.1039/C8NJ02927J
_journal_volume 43
_journal_year 2019
_chemical_formula_moiety 'C32 H34 Ag N6 O4, F6 P'
_chemical_formula_sum 'C32 H34 Ag F6 N6 O4 P'
_chemical_formula_weight 819.49
_space_group_crystal_system monoclinic
_space_group_IT_number 15
_space_group_name_Hall '-C 2yc'
_space_group_name_H-M_alt 'C 1 2/c 1'
_symmetry_space_group_name_Hall '-C 2yc'
_symmetry_space_group_name_H-M 'C 1 2/c 1'
_atom_sites_solution_hydrogens geom
_audit_creation_date 2017-01-11
_audit_creation_method
;
Olex2 1.2
(compiled 2017.01.04 svn.r3372 for OlexSys, GUI svn.r5289)
;
_audit_update_record
;
2018-11-25 deposited with the CCDC.
2018-12-03 downloaded from the CCDC.
;
_cell_angle_alpha 90.0
_cell_angle_beta 111.047(6)
_cell_angle_gamma 90.0
_cell_formula_units_Z 4
_cell_length_a 11.1582(7)
_cell_length_b 25.2743(13)
_cell_length_c 13.7476(7)
_cell_measurement_reflns_used 3891
_cell_measurement_temperature 295(2)
_cell_measurement_theta_max 27.4520
_cell_measurement_theta_min 3.9890
_cell_volume 3618.4(4)
_computing_cell_refinement 'CrysAlisPro 1.171.38.43 (Rigaku OD, 2015)'
_computing_data_collection 'CrysAlisPro 1.171.38.43 (Rigaku OD, 2015)'
_computing_data_reduction 'CrysAlisPro 1.171.38.43 (Rigaku OD, 2015)'
_computing_molecular_graphics 'Olex2 (Dolomanov et al., 2009)'
_computing_publication_material 'Olex2 (Dolomanov et al., 2009)'
_computing_structure_refinement 'ShelXL (Sheldrick, 2015)'
_computing_structure_solution 'ShelXS (Sheldrick, 2015)'
_diffrn_ambient_temperature 295(2)
_diffrn_detector 'CCD plate'
_diffrn_detector_area_resol_mean 10.4015
_diffrn_detector_type Atlas
_diffrn_measured_fraction_theta_full 0.997
_diffrn_measured_fraction_theta_max 0.861
_diffrn_measurement_details
;
List of Runs (angles in degrees, time in seconds):

  # Type    Start    End  Width  t~exp~   \w     \q     \k     \f   Frames
#--------------------------------------------------------------------------
  1  \w    -18.00  83.00   1.00   10.63    --   10.06  57.00  30.00  101
  2  \w     11.00  74.00   1.00   10.63    --   10.06  38.00  90.00   63
  3  \w     16.00  61.00   1.00   10.63    --  -11.78  38.00 -90.00   45
;
_diffrn_measurement_device 'four-circle diffractometer'
_diffrn_measurement_device_type 'Xcalibur, Atlas, Gemini ultra'
_diffrn_measurement_method '\w scans'
_diffrn_orient_matrix_type 'CrysAlisPro convention (1999,Acta A55,543-557)'
_diffrn_orient_matrix_UB_11 0.0079075000
_diffrn_orient_matrix_UB_12 -0.0272873000
_diffrn_orient_matrix_UB_13 -0.0081473000
_diffrn_orient_matrix_UB_21 -0.0675040000
_diffrn_orient_matrix_UB_22 -0.0027574000
_diffrn_orient_matrix_UB_23 -0.0244885000
_diffrn_orient_matrix_UB_31 0.0047720000
_diffrn_orient_matrix_UB_32 0.0059350000
_diffrn_orient_matrix_UB_33 -0.0488927000
_diffrn_radiation_monochromator graphite
_diffrn_radiation_probe x-ray
_diffrn_radiation_type MoK\a
_diffrn_radiation_wavelength 0.71073
_diffrn_reflns_av_R_equivalents 0.0235
_diffrn_reflns_av_unetI/netI 0.0300
_diffrn_reflns_Laue_measured_fraction_full 0.997
_diffrn_reflns_Laue_measured_fraction_max 0.861
_diffrn_reflns_limit_h_max 15
_diffrn_reflns_limit_h_min -14
_diffrn_reflns_limit_k_max 34
_diffrn_reflns_limit_k_min -25
_diffrn_reflns_limit_l_max 18
_diffrn_reflns_limit_l_min -13
_diffrn_reflns_number 10052
_diffrn_reflns_point_group_measured_fraction_full 0.997
_diffrn_reflns_point_group_measured_fraction_max 0.861
_diffrn_reflns_theta_full 25.242
_diffrn_reflns_theta_max 29.337
_diffrn_reflns_theta_min 3.562
_diffrn_source 'fine-focus sealed X-ray tube'
_diffrn_source_type 'Enhance (Mo) X-ray Source'
_exptl_absorpt_coefficient_mu 0.676
_exptl_absorpt_correction_T_max 1.00000
_exptl_absorpt_correction_T_min 0.55485
_exptl_absorpt_correction_type multi-scan
_exptl_absorpt_process_details
;
CrysAlisPro 1.171.38.43 (Rigaku Oxford Diffraction, 2015)
Empirical absorption correction using spherical harmonics,
 implemented in SCALE3 ABSPACK scaling algorithm.
;
_exptl_crystal_colour colourless
_exptl_crystal_density_diffrn 1.504
_exptl_crystal_description prism
_exptl_crystal_F_000 1664
_exptl_crystal_size_max 0.28
_exptl_crystal_size_mid 0.17
_exptl_crystal_size_min 0.11
_refine_diff_density_max 0.541
_refine_diff_density_min -0.598
_refine_diff_density_rms 0.075
_refine_ls_extinction_method none
_refine_ls_goodness_of_fit_ref 1.047
_refine_ls_hydrogen_treatment constr
_refine_ls_matrix_type full
_refine_ls_number_parameters 229
_refine_ls_number_reflns 4277
_refine_ls_number_restraints 0
_refine_ls_restrained_S_all 1.047
_refine_ls_R_factor_all 0.0683
_refine_ls_R_factor_gt 0.0498
_refine_ls_shift/su_max 0.000
_refine_ls_shift/su_mean 0.000
_refine_ls_structure_factor_coef Fsqd
_refine_ls_weighting_details 'w=1/[\s^2^(Fo^2^)+(0.0803P)^2^+3.1814P] where P=(Fo^2^+2Fc^2^)/3'
_refine_ls_weighting_scheme calc
_refine_ls_wR_factor_gt 0.1354
_refine_ls_wR_factor_ref 0.1496
_reflns_Friedel_coverage 0.000
_reflns_number_gt 3256
_reflns_number_total 4277
_reflns_threshold_expression 'I > 2\s(I)'
_cod_data_source_file c8nj02927j2.cif
_cod_data_source_block 14
_cod_depositor_comments 'Adding full bibliography for 7058000--7058006.cif.'
_cod_original_cell_volume 3618.4(3)
_cod_database_code 7058001
_shelx_shelxl_version_number 2016/4
_chemical_oxdiff_formula 'Ag1 P1 N6 F6 O4 C32 H38'
_shelx_space_group_comment
;
The symmetry employed for this shelxl refinement is uniquely defined
by the following loop, which should always be used as a source of
symmetry information in preference to the above space-group names.
They are only intended as comments.
;
_cell_oxdiff_angle_alpha 90.002(4)
_cell_oxdiff_angle_beta 111.089(4)
_cell_oxdiff_angle_gamma 89.963(4)
_cell_oxdiff_length_a 11.1578(5)
_cell_oxdiff_length_b 25.2768(12)
_cell_oxdiff_length_c 13.7506(5)
_cell_oxdiff_measurement_reflns_used 3891
_cell_oxdiff_volume 3618.4(3)
_reflns_odcompleteness_completeness 99.71
_reflns_odcompleteness_iscentric 1
_reflns_odcompleteness_theta 26.32
_olex2_refinement_description
;
1. Fixed Uiso
 At 1.2 times of:
  All C(H) groups, All C(H,H) groups
 At 1.5 times of:
  All C(H,H,H) groups
2.a Secondary CH2 refined with riding coordinates:
 C3(H3A,H3B), C4(H4A,H4B), C6(H6A,H6B)
2.b Aromatic/amide H refined with riding coordinates:
 C2(H2), C8(H8), C11(H11), C12(H12), C14(H14)
2.c Idealised Me refined as rotating group:
 C5(H5A,H5B,H5C), C16(H16A,H16B,H16C)
;
_olex2_submission_special_instructions 'No special instructions were received'
_oxdiff_exptl_absorpt_empirical_details
;
Empirical correction (ABSPACK) includes:
- Absorption correction using spherical harmonics
- Frame scaling
;
_oxdiff_exptl_absorpt_empirical_full_max 1.493
_oxdiff_exptl_absorpt_empirical_full_min 0.650

loop_
_space_group_symop_operation_xyz
'x, y, z'
'-x, y, -z+1/2'
'x+1/2, y+1/2, z'
'-x+1/2, y+1/2, -z+1/2'
'-x, -y, -z'
'x, -y, z-1/2'
'-x+1/2, -y+1/2, -z'
'x+1/2, -y+1/2, z-1/2'

loop_
_atom_site_label
_atom_site_type_symbol
_atom_site_fract_x
_atom_site_fract_y
_atom_site_fract_z
_atom_site_U_iso_or_equiv
_atom_site_adp_type
_atom_site_occupancy
_atom_site_site_symmetry_order
_atom_site_calc_flag
_atom_site_refinement_flags_posn
_atom_site_refinement_flags_adp
_atom_site_refinement_flags_occupancy
Ag1 Ag 0.500000 0.16169(2) 0.750000 0.06084(17) Uani 1 2 d S T P
O1 O 0.0223(3) 0.14668(14) 0.3791(3) 0.0830(8) Uani 1 1 d . . .
O2 O 0.0910(4) 0.22958(15) 0.3954(4) 0.1257(15) Uani 1 1 d . . .
N1 N 0.5076(3) 0.13127(11) 0.5324(2) 0.0566(6) Uani 1 1 d . . .
N2 N 0.6323(3) 0.19469(13) 0.5978(3) 0.0673(8) Uani 1 1 d . . .
N3 N 0.6418(4) 0.18638(16) 0.5028(3) 0.0847(10) Uani 1 1 d . . .
C1 C 0.5512(3) 0.16205(13) 0.6183(3) 0.0561(8) Uani 1 1 d . . .
C2 C 0.5640(5) 0.14716(18) 0.4644(4) 0.0757(11) Uani 1 1 d . . .
H2 H 0.548956 0.132004 0.399440 0.091 Uiso 1 1 calc R . .
C3 C 0.7044(5) 0.2387(2) 0.6620(4) 0.0943(14) Uani 1 1 d . . .
H3A H 0.709172 0.267012 0.615864 0.113 Uiso 1 1 calc R . .
H3B H 0.656195 0.251963 0.703172 0.113 Uiso 1 1 calc R . .
C4 C 0.8292(6) 0.2270(4) 0.7295(6) 0.138(3) Uani 1 1 d . . .
H4A H 0.869076 0.259804 0.761741 0.166 Uiso 1 1 calc R . .
H4B H 0.877114 0.214253 0.687649 0.166 Uiso 1 1 calc R . .
C5 C 0.8442(8) 0.1901(5) 0.8091(8) 0.168(3) Uani 1 1 d . . .
H5A H 0.825945 0.155228 0.779646 0.251 Uiso 1 1 calc GR . .
H5B H 0.785966 0.198383 0.844096 0.251 Uiso 1 1 calc GR . .
H5C H 0.930807 0.191315 0.858090 0.251 Uiso 1 1 calc GR . .
C6 C 0.4087(3) 0.09047(13) 0.5115(3) 0.0594(8) Uani 1 1 d . . .
H6A H 0.417509 0.072832 0.576348 0.071 Uiso 1 1 calc R . .
H6B H 0.422581 0.064284 0.465026 0.071 Uiso 1 1 calc R . .
C7 C 0.2748(3) 0.11154(14) 0.4636(3) 0.0566(7) Uani 1 1 d . . .
C8 C 0.2487(4) 0.16345(14) 0.4535(3) 0.0698(10) Uani 1 1 d . . .
H8 H 0.316077 0.187521 0.476311 0.084 Uiso 1 1 calc R . .
C9 C 0.1201(5) 0.1829(2) 0.4085(4) 0.0857(13) Uani 1 1 d . . .
C10 C 0.0461(4) 0.09354(17) 0.3879(3) 0.0671(9) Uani 1 1 d . . .
C11 C -0.0600(4) 0.0598(2) 0.3532(3) 0.0831(13) Uani 1 1 d . . .
H11 H -0.142725 0.073476 0.326251 0.100 Uiso 1 1 calc R . .
C12 C -0.0405(5) 0.0062(2) 0.3596(3) 0.0843(13) Uani 1 1 d . . .
H12 H -0.111139 -0.016257 0.337012 0.101 Uiso 1 1 calc R . .
C13 C 0.0820(5) -0.01540(18) 0.3988(3) 0.0755(11) Uani 1 1 d . . .
C14 C 0.1855(4) 0.01895(15) 0.4332(3) 0.0638(9) Uani 1 1 d . . .
H14 H 0.268089 0.004979 0.459910 0.077 Uiso 1 1 calc R . .
C15 C 0.1702(3) 0.07387(14) 0.4291(2) 0.0567(8) Uani 1 1 d . . .
C16 C 0.1028(7) -0.0742(2) 0.4028(5) 0.1089(19) Uani 1 1 d . . .
H16A H 0.023065 -0.091876 0.392660 0.163 Uiso 1 1 calc GR . .
H16B H 0.164756 -0.083744 0.469459 0.163 Uiso 1 1 calc GR . .
H16C H 0.133745 -0.084458 0.348841 0.163 Uiso 1 1 calc GR . .
P1 P 0.500000 0.02627(5) 0.250000 0.0648(3) Uani 1 2 d S T P
F1 F 0.4058(4) -0.01905(16) 0.2490(4) 0.1591(16) Uani 1 1 d . . .
F2 F 0.4392(4) 0.02696(14) 0.1280(2) 0.1341(14) Uani 1 1 d . . .
F3 F 0.5954(4) 0.07150(15) 0.2468(3) 0.1327(13) Uani 1 1 d . . .

loop_
_atom_site_aniso_label
_atom_site_aniso_U_11
_atom_site_aniso_U_22
_atom_site_aniso_U_33
_atom_site_aniso_U_23
_atom_site_aniso_U_13
_atom_site_aniso_U_12
Ag1 0.0507(2) 0.0695(3) 0.0592(2) 0.000 0.01599(16) 0.000
O1 0.0566(16) 0.091(2) 0.0890(19) -0.0037(17) 0.0107(14) 0.0148(15)
O2 0.096(3) 0.078(2) 0.171(4) 0.011(2) 0.010(3) 0.034(2)
N1 0.0559(15) 0.0502(14) 0.0630(16) 0.0025(13) 0.0204(13) 0.0012(12)
N2 0.0576(17) 0.0675(18) 0.0782(19) -0.0046(16) 0.0262(15) -0.0081(14)
N3 0.090(3) 0.087(2) 0.094(2) -0.007(2) 0.053(2) -0.018(2)
C1 0.0467(16) 0.0554(18) 0.0609(18) 0.0032(15) 0.0130(14) 0.0033(14)
C2 0.085(3) 0.076(2) 0.076(2) -0.006(2) 0.041(2) -0.007(2)
C3 0.077(3) 0.094(3) 0.112(4) -0.021(3) 0.034(3) -0.027(3)
C4 0.090(4) 0.156(7) 0.155(6) -0.025(6) 0.029(4) 0.005(4)
C5 0.097(5) 0.205(9) 0.186(8) 0.029(8) 0.032(5) 0.023(6)
C6 0.0545(18) 0.0500(17) 0.069(2) 0.0023(15) 0.0165(16) -0.0002(14)
C7 0.0575(18) 0.0554(18) 0.0538(16) 0.0028(15) 0.0163(14) 0.0051(15)
C8 0.062(2) 0.057(2) 0.082(2) 0.0032(17) 0.0157(19) 0.0068(16)
C9 0.073(3) 0.077(3) 0.095(3) 0.002(2) 0.015(2) 0.019(2)
C10 0.063(2) 0.080(3) 0.0558(18) -0.0034(18) 0.0185(16) 0.0026(19)
C11 0.056(2) 0.125(4) 0.066(2) -0.011(2) 0.0185(18) -0.008(2)
C12 0.085(3) 0.102(3) 0.069(2) -0.018(2) 0.031(2) -0.038(3)
C13 0.091(3) 0.080(3) 0.0559(19) -0.0095(19) 0.0264(19) -0.025(2)
C14 0.068(2) 0.067(2) 0.0533(17) -0.0027(16) 0.0182(16) -0.0052(18)
C15 0.0548(18) 0.066(2) 0.0450(15) -0.0006(14) 0.0134(13) -0.0023(15)
C16 0.148(5) 0.076(3) 0.102(4) -0.012(3) 0.043(4) -0.039(3)
P1 0.0738(8) 0.0577(7) 0.0582(7) 0.000 0.0179(6) 0.000
F1 0.158(3) 0.125(3) 0.190(4) 0.031(3) 0.057(3) -0.056(3)
F2 0.198(4) 0.110(2) 0.0642(15) -0.0090(15) 0.0101(19) -0.045(2)
F3 0.119(3) 0.132(3) 0.127(3) 0.010(2) 0.018(2) -0.058(2)

loop_
_atom_type_symbol
_atom_type_description
_atom_type_scat_dispersion_real
_atom_type_scat_dispersion_imag
_atom_type_scat_source
C C 0.0033 0.0016 'International Tables Vol C Tables 4.2.6.8 and 6.1.1.4'
H H 0.0000 0.0000 'International Tables Vol C Tables 4.2.6.8 and 6.1.1.4'
Ag Ag -0.8971 1.1015 'International Tables Vol C Tables 4.2.6.8 and 6.1.1.4'
F F 0.0171 0.0103 'International Tables Vol C Tables 4.2.6.8 and 6.1.1.4'
N N 0.0061 0.0033 'International Tables Vol C Tables 4.2.6.8 and 6.1.1.4'
O O 0.0106 0.0060 'International Tables Vol C Tables 4.2.6.8 and 6.1.1.4'
P P 0.1023 0.0942 'International Tables Vol C Tables 4.2.6.8 and 6.1.1.4'

loop_
_geom_angle_atom_site_label_1
_geom_angle_atom_site_label_2
_geom_angle_atom_site_label_3
_geom_angle
_geom_angle_site_symmetry_1
_geom_angle_site_symmetry_3
C1 Ag1 C1 179.50(18) . 2_656
C10 O1 C9 121.5(3) . .
C1 N1 C2 108.6(3) . .
C1 N1 C6 126.0(3) . .
C2 N1 C6 125.1(3) . .
N3 N2 C3 118.5(3) . .
C1 N2 N3 113.6(3) . .
C1 N2 C3 127.8(4) . .
C2 N3 N2 103.7(3) . .
N1 C1 Ag1 129.2(3) . .
N2 C1 Ag1 127.4(3) . .
N2 C1 N1 103.4(3) . .
N1 C2 H2 124.7 . .
N3 C2 N1 110.6(4) . .
N3 C2 H2 124.7 . .
N2 C3 H3A 108.3 . .
N2 C3 H3B 108.3 . .
H3A C3 H3B 107.4 . .
C4 C3 N2 116.0(5) . .
C4 C3 H3A 108.3 . .
C4 C3 H3B 108.3 . .
C3 C4 H4A 107.8 . .
C3 C4 H4B 107.8 . .
C3 C4 C5 118.0(7) . .
H4A C4 H4B 107.1 . .
C5 C4 H4A 107.8 . .
C5 C4 H4B 107.8 . .
C4 C5 H5A 109.5 . .
C4 C5 H5B 109.5 . .
C4 C5 H5C 109.5 . .
H5A C5 H5B 109.5 . .
H5A C5 H5C 109.5 . .
H5B C5 H5C 109.5 . .
N1 C6 H6A 108.9 . .
N1 C6 H6B 108.9 . .
N1 C6 C7 113.5(3) . .
H6A C6 H6B 107.7 . .
C7 C6 H6A 108.9 . .
C7 C6 H6B 108.9 . .
C8 C7 C6 122.6(3) . .
C8 C7 C15 119.3(3) . .
C15 C7 C6 118.0(3) . .
C7 C8 H8 119.0 . .
C7 C8 C9 121.9(4) . .
C9 C8 H8 119.0 . .
O1 C9 C8 117.8(4) . .
O2 C9 O1 117.5(4) . .
O2 C9 C8 124.7(5) . .
O1 C10 C11 117.2(4) . .
O1 C10 C15 121.5(4) . .
C15 C10 C11 121.3(4) . .
C10 C11 H11 120.4 . .
C12 C11 C10 119.2(4) . .
C12 C11 H11 120.4 . .
C11 C12 H12 119.1 . .
C11 C12 C13 121.7(4) . .
C13 C12 H12 119.1 . .
C12 C13 C16 121.4(5) . .
C14 C13 C12 118.0(4) . .
C14 C13 C16 120.6(5) . .
C13 C14 H14 118.9 . .
C13 C14 C15 122.2(4) . .
C15 C14 H14 118.9 . .
C10 C15 C7 117.9(3) . .
C10 C15 C14 117.6(4) . .
C14 C15 C7 124.5(3) . .
C13 C16 H16A 109.5 . .
C13 C16 H16B 109.5 . .
C13 C16 H16C 109.5 . .
H16A C16 H16B 109.5 . .
H16A C16 H16C 109.5 . .
H16B C16 H16C 109.5 . .
F1 P1 F1 84.9(4) . 2_655
F1 P1 F2 92.8(3) 2_655 .
F1 P1 F2 92.8(3) . 2_655
F1 P1 F2 88.1(2) 2_655 2_655
F1 P1 F2 88.1(2) . .
F1 P1 F3 177.8(3) . .
F1 P1 F3 177.8(3) 2_655 2_655
F1 P1 F3 94.2(3) 2_655 .
F1 P1 F3 94.2(3) . 2_655
F2 P1 F2 178.7(3) 2_655 .
F2 P1 F3 89.1(2) . 2_655
F2 P1 F3 90.0(2) 2_655 2_655
F2 P1 F3 89.1(2) 2_655 .
F2 P1 F3 90.0(2) . .
F3 P1 F3 86.8(4) . 2_655

loop_
_geom_bond_atom_site_label_1
_geom_bond_atom_site_label_2
_geom_bond_distance
_geom_bond_site_symmetry_2
Ag1 C1 2.085(4) .
Ag1 C1 2.085(4) 2_656
O1 C9 1.369(6) .
O1 C10 1.366(5) .
O2 C9 1.220(6) .
N1 C1 1.350(4) .
N1 C2 1.362(5) .
N1 C6 1.461(4) .
N2 N3 1.364(5) .
N2 C1 1.327(5) .
N2 C3 1.467(5) .
N3 C2 1.298(6) .
C2 H2 0.9300 .
C3 H3A 0.9700 .
C3 H3B 0.9700 .
C3 C4 1.401(8) .
C4 H4A 0.9700 .
C4 H4B 0.9700 .
C4 C5 1.402(11) .
C5 H5A 0.9600 .
C5 H5B 0.9600 .
C5 H5C 0.9600 .
C6 H6A 0.9700 .
C6 H6B 0.9700 .
C6 C7 1.497(5) .
C7 C8 1.340(5) .
C7 C15 1.448(5) .
C8 H8 0.9300 .
C8 C9 1.430(6) .
C10 C11 1.397(6) .
C10 C15 1.386(5) .
C11 H11 0.9300 .
C11 C12 1.368(7) .
C12 H12 0.9300 .
C12 C13 1.389(7) .
C13 C14 1.386(5) .
C13 C16 1.501(7) .
C14 H14 0.9300 .
C14 C15 1.397(5) .
C16 H16A 0.9600 .
C16 H16B 0.9600 .
C16 H16C 0.9600 .
P1 F1 1.552(4) .
P1 F1 1.552(4) 2_655
P1 F2 1.567(3) .
P1 F2 1.567(3) 2_655
P1 F3 1.573(3) .
P1 F3 1.573(3) 2_655
